data_4507982
loop_
_publ_author_name
'Mahieux, J.'
'Sanselme, M.'
'Harthong, S.'
'Melan, C.'
'Aronica, C.'
'Guy, L.'
'Coquerel, G.'

_publ_section_title
;
 Preparative Resolution of (+-)-Bis-tetralone by Means of Autoseeded
 Preferential Crystallization Induced by Solvent Evaporation (ASPreCISE)
;
_journal_issue 8
_journal_name_full 'Crystal Growth &amp; Design'
_journal_page_first 3621
_journal_paper_doi 10.1021/cg400589u
_journal_volume 13
_journal_year 2013
_chemical_absolute_configuration unk
_chemical_compound_source 'synthesis as described'
_chemical_formula_moiety 'C11 H11 O2'
_chemical_formula_sum 'C11 H11 O2'
_chemical_formula_weight 175.2
_chemical_name_systematic
;
 ?
;
_space_group_IT_number 92
_symmetry_cell_setting orthorhombic
_symmetry_Int_Tables_number 92
_symmetry_space_group_name_Hall 'P 4abw 2nw'
_symmetry_space_group_name_H-M 'P 41 21 2'
_atom_sites_solution_hydrogens geom
_atom_sites_solution_primary direct
_atom_sites_solution_secondary difmap
_audit_conform_dict_location ftp://ftp.iucr.org/pub/cif_core.dic
_audit_conform_dict_name cif_core.dic
_audit_conform_dict_version 2.4
_audit_creation_date 2012-12-18T09:58:36-00:00
_audit_creation_method 'WinGX routine CIF_UPDATE'
_cell_angle_alpha 90
_cell_angle_beta 90
_cell_angle_gamma 90
_cell_formula_units_Z 8
_cell_length_a 8.299(2)
_cell_length_b 8.299(2)
_cell_length_c 25.826(6)
_cell_measurement_reflns_used 0
_cell_measurement_temperature 293(2)
_cell_measurement_theta_max 0
_cell_measurement_theta_min 0
_cell_measurement_wavelength 0.71073
_cell_volume 1778.7(7)
_computing_molecular_graphics 'Ortep-3 for Windows (Farrugia, 1997)'
_computing_publication_material 'WinGX publication routines (Farrugia, 1999)'
_computing_structure_refinement 'SHELXL-97 (Sheldrick, 2008)'
_diffrn_ambient_temperature 293(2)
_diffrn_measured_fraction_theta_full 0.999
_diffrn_measured_fraction_theta_max 0.999
_diffrn_radiation_monochromator graphite
_diffrn_radiation_probe x-ray
_diffrn_radiation_type MoK\a
_diffrn_radiation_wavelength 0.71073
_diffrn_reflns_av_R_equivalents 0.0251
_diffrn_reflns_av_unetI/netI 0.0128
_diffrn_reflns_limit_h_max 10
_diffrn_reflns_limit_h_min -10
_diffrn_reflns_limit_k_max 10
_diffrn_reflns_limit_k_min -10
_diffrn_reflns_limit_l_max 32
_diffrn_reflns_limit_l_min -31
_diffrn_reflns_number 13988
_diffrn_reflns_theta_full 26.42
_diffrn_reflns_theta_max 26.42
_diffrn_reflns_theta_min 2.58
_exptl_absorpt_coefficient_mu 0.089
_exptl_absorpt_correction_type none
_exptl_crystal_colour colourless
_exptl_crystal_density_diffrn 1.308
_exptl_crystal_density_method 'not measured'
_exptl_crystal_description prism
_exptl_crystal_F_000 744
_exptl_crystal_size_max 0
_exptl_crystal_size_mid 0
_exptl_crystal_size_min 0
_refine_diff_density_max 0.22
_refine_diff_density_min -0.215
_refine_diff_density_rms 0.04
_refine_ls_abs_structure_details 'Flack H D (1983), Acta Cryst. A39, 876-881'
_refine_ls_abs_structure_Flack 0.0(17)
_refine_ls_extinction_coef 0.042(5)
_refine_ls_extinction_expression Fc^*^=kFc[1+0.001xFc^2^\l^3^/sin(2\q)]^-1/4^
_refine_ls_extinction_method SHELXL
_refine_ls_goodness_of_fit_ref 1.061
_refine_ls_hydrogen_treatment constr
_refine_ls_matrix_type full
_refine_ls_number_parameters 120
_refine_ls_number_reflns 1834
_refine_ls_number_restraints 0
_refine_ls_restrained_S_all 1.061
_refine_ls_R_factor_all 0.0426
_refine_ls_R_factor_gt 0.0411
_refine_ls_shift/su_max 0
_refine_ls_shift/su_mean 0
_refine_ls_structure_factor_coef Fsqd
_refine_ls_weighting_details 'calc w=1/[\s^2^(Fo^2^)+(0.0695P)^2^+0.3936P] where P=(Fo^2^+2Fc^2^)/3'
_refine_ls_weighting_scheme calc
_refine_ls_wR_factor_gt 0.1149
_refine_ls_wR_factor_ref 0.1166
_reflns_number_gt 1769
_reflns_number_total 1834
_reflns_threshold_expression >2\s(I)
_cod_data_source_file cg400589u_si_002.cif
_cod_data_source_block bistplus2
_cod_original_cell_volume 1778.8(7)
_cod_database_code 4507982

loop_
_symmetry_equiv_pos_as_xyz
'x, y, z'
'x+1/2, -y+1/2, -z+3/4'
'-x, -y, z+1/2'
'-x+1/2, y+1/2, -z+1/4'
'y, x, -z'
'y+1/2, -x+1/2, z+3/4'
'-y+1/2, x+1/2, z+1/4'
'-y, -x, -z+1/2'

loop_
_atom_site_label
_atom_site_type_symbol
_atom_site_fract_x
_atom_site_fract_y
_atom_site_fract_z
_atom_site_U_iso_or_equiv
_atom_site_adp_type
_atom_site_occupancy
_atom_site_symmetry_multiplicity
_atom_site_calc_flag
_atom_site_refinement_flags
C1 C 0.4367(3) 0.0149(2) 0.03775(7) 0.0500(5) Uani 1 1 d .
H1A H 0.3767 -0.0244 0.0086 0.075 Uiso 1 1 calc R
H1B H 0.3801 -0.0105 0.0691 0.075 Uiso 1 1 calc R
H1C H 0.541 -0.035 0.0383 0.075 Uiso 1 1 calc R
C2 C 0.52104(19) 0.24341(18) -0.01110(6) 0.0320(3) Uani 1 1 d .
C3 C 0.50234(16) 0.40757(18) -0.01948(5) 0.0282(3) Uani 1 1 d .
C4 C 0.56388(18) 0.47413(19) -0.06554(6) 0.0316(3) Uani 1 1 d .
C5 C 0.5514(3) 0.6500(2) -0.07543(7) 0.0503(5) Uani 1 1 d .
C6 C 0.6109(4) 0.7133(3) -0.12606(10) 0.0817(9) Uani 1 1 d .
H6A H 0.7204 0.7518 -0.1216 0.098 Uiso 1 1 calc R
H6B H 0.5449 0.8046 -0.1361 0.098 Uiso 1 1 calc R
C7 C 0.6086(4) 0.5907(3) -0.16941(9) 0.0741(7) Uani 1 1 d .
H7A H 0.4986 0.5586 -0.1768 0.089 Uiso 1 1 calc R
H7B H 0.6546 0.6369 -0.2006 0.089 Uiso 1 1 calc R
C8 C 0.7058(2) 0.4468(2) -0.15251(7) 0.0475(5) Uani 1 1 d .
H8A H 0.8175 0.4785 -0.1484 0.057 Uiso 1 1 calc R
H8B H 0.701 0.3647 -0.1792 0.057 Uiso 1 1 calc R
C9 C 0.64441(19) 0.3775(2) -0.10211(6) 0.0349(4) Uani 1 1 d .
C10 C 0.6654(2) 0.2157(2) -0.09098(6) 0.0372(4) Uani 1 1 d .
H10 H 0.7217 0.151 -0.1141 0.045 Uiso 1 1 calc R
C11 C 0.6046(2) 0.1485(2) -0.04632(6) 0.0380(4) Uani 1 1 d .
H11 H 0.6195 0.0393 -0.0397 0.046 Uiso 1 1 calc R
O1 O 0.45484(17) 0.18416(14) 0.03364(5) 0.0459(4) Uani 1 1 d .
O2 O 0.4976(3) 0.74281(18) -0.04486(7) 0.1040(9) Uani 1 1 d .

loop_
_atom_site_aniso_label
_atom_site_aniso_U_11
_atom_site_aniso_U_22
_atom_site_aniso_U_33
_atom_site_aniso_U_23
_atom_site_aniso_U_13
_atom_site_aniso_U_12
C1 0.0753(13) 0.0330(9) 0.0416(9) 0.0003(7) 0.0047(9) -0.0020(8)
C2 0.0339(8) 0.0324(8) 0.0296(7) -0.0035(6) 0.0007(6) 0.0010(6)
C3 0.0252(7) 0.0301(7) 0.0293(7) -0.0053(6) 0.0010(6) -0.0003(5)
C4 0.0301(7) 0.0326(8) 0.0319(7) -0.0032(6) 0.0047(6) -0.0002(6)
C5 0.0634(12) 0.0374(9) 0.0501(10) 0.0038(8) 0.0226(9) 0.0028(8)
C6 0.119(2) 0.0494(13) 0.0762(15) 0.0247(12) 0.0516(16) 0.0232(14)
C7 0.0912(18) 0.0855(17) 0.0457(11) 0.0215(11) 0.0246(11) 0.0257(14)
C8 0.0525(10) 0.0509(10) 0.0393(9) -0.0039(8) 0.0178(8) -0.0025(8)
C9 0.0301(7) 0.0414(9) 0.0333(8) -0.0065(7) 0.0036(6) -0.0002(6)
C10 0.0349(8) 0.0412(9) 0.0356(8) -0.0133(7) 0.0052(6) 0.0058(7)
C11 0.0426(9) 0.0309(7) 0.0405(9) -0.0063(6) 0.0004(7) 0.0055(6)
O1 0.0706(9) 0.0305(6) 0.0366(6) 0.0009(5) 0.0149(6) 0.0024(5)
O2 0.199(3) 0.0318(7) 0.0815(12) 0.0012(7) 0.0752(15) 0.0080(10)

loop_
_atom_type_symbol
_atom_type_description
_atom_type_scat_dispersion_real
_atom_type_scat_dispersion_imag
_atom_type_scat_source
C C 0.0033 0.0016 'International Tables Vol C Tables 4.2.6.8 and 6.1.1.4'
H H 0 0 'International Tables Vol C Tables 4.2.6.8 and 6.1.1.4'
O O 0.0106 0.006 'International Tables Vol C Tables 4.2.6.8 and 6.1.1.4'

loop_
_geom_angle_atom_site_label_1
_geom_angle_atom_site_label_2
_geom_angle_atom_site_label_3
_geom_angle
_geom_angle_site_symmetry_3
O1 C1 H1A 109.5 .
O1 C1 H1B 109.5 .
H1A C1 H1B 109.5 .
O1 C1 H1C 109.5 .
H1A C1 H1C 109.5 .
H1B C1 H1C 109.5 .
O1 C2 C3 116.02(13) .
O1 C2 C11 123.28(14) .
C3 C2 C11 120.70(14) .
C2 C3 C4 118.45(13) .
C2 C3 C3 117.95(12) 5
C4 C3 C3 123.46(14) 5
C3 C4 C9 121.04(14) .
C3 C4 C5 120.38(13) .
C9 C4 C5 118.53(14) .
O2 C5 C4 123.22(17) .
O2 C5 C6 118.53(19) .
C4 C5 C6 118.25(16) .
C5 C6 C7 114.0(2) .
C5 C6 H6A 108.7 .
C7 C6 H6A 108.7 .
C5 C6 H6B 108.7 .
C7 C6 H6B 108.7 .
H6A C6 H6B 107.6 .
C8 C7 C6 108.2(2) .
C8 C7 H7A 110.1 .
C6 C7 H7A 110.1 .
C8 C7 H7B 110.1 .
C6 C7 H7B 110.1 .
H7A C7 H7B 108.4 .
C7 C8 C9 111.78(16) .
C7 C8 H8A 109.3 .
C9 C8 H8A 109.3 .
C7 C8 H8B 109.3 .
C9 C8 H8B 109.3 .
H8A C8 H8B 107.9 .
C10 C9 C4 118.23(14) .
C10 C9 C8 120.39(15) .
C4 C9 C8 121.38(16) .
C11 C10 C9 121.38(14) .
C11 C10 H10 119.3 .
C9 C10 H10 119.3 .
C10 C11 C2 120.12(15) .
C10 C11 H11 119.9 .
C2 C11 H11 119.9 .
C2 O1 C1 117.48(13) .

loop_
_geom_bond_atom_site_label_1
_geom_bond_atom_site_label_2
_geom_bond_distance
_geom_bond_site_symmetry_2
C1 O1 1.416(2) .
C1 H1A 0.96 .
C1 H1B 0.96 .
C1 H1C 0.96 .
C2 O1 1.3707(19) .
C2 C3 1.388(2) .
C2 C11 1.389(2) .
C3 C4 1.4076(19) .
C3 C3 1.500(3) 5
C4 C9 1.408(2) .
C4 C5 1.486(2) .
C5 O2 1.190(2) .
C5 C6 1.493(3) .
C6 C7 1.513(4) .
C6 H6A 0.97 .
C6 H6B 0.97 .
C7 C8 1.506(3) .
C7 H7A 0.97 .
C7 H7B 0.97 .
C8 C9 1.512(2) .
C8 H8A 0.97 .
C8 H8B 0.97 .
C9 C10 1.384(2) .
C10 C11 1.377(2) .
C10 H10 0.93 .
C11 H11 0.93 .

loop_
_geom_torsion_atom_site_label_1
_geom_torsion_atom_site_label_2
_geom_torsion_atom_site_label_3
_geom_torsion_atom_site_label_4
_geom_torsion
_geom_torsion_site_symmetry_1
_geom_torsion_site_symmetry_4
O1 C2 C3 C4 -178.19(13) . .
C11 C2 C3 C4 2.7(2) . .
O1 C2 C3 C3 -2.3(2) . 5
C11 C2 C3 C3 178.64(14) . 5
C2 C3 C4 C9 -0.8(2) . .
C3 C3 C4 C9 -176.46(13) 5 .
C2 C3 C4 C5 -178.01(16) . .
C3 C3 C4 C5 6.3(2) 5 .
C3 C4 C5 O2 3.7(3) . .
C9 C4 C5 O2 -173.6(2) . .
C3 C4 C5 C6 -176.9(2) . .
C9 C4 C5 C6 5.8(3) . .
O2 C5 C6 C7 -154.9(3) . .
C4 C5 C6 C7 25.6(4) . .
C5 C6 C7 C8 -56.2(3) . .
C6 C7 C8 C9 56.0(3) . .
C3 C4 C9 C10 -1.7(2) . .
C5 C4 C9 C10 175.60(16) . .
C3 C4 C9 C8 177.84(15) . .
C5 C4 C9 C8 -4.9(2) . .
C7 C8 C9 C10 152.3(2) . .
C7 C8 C9 C4 -27.2(3) . .
C4 C9 C10 C11 2.3(2) . .
C8 C9 C10 C11 -177.23(16) . .
C9 C10 C11 C2 -0.4(2) . .
O1 C2 C11 C10 178.82(15) . .
C3 C2 C11 C10 -2.2(2) . .
C3 C2 O1 C1 165.10(15) . .
C11 C2 O1 C1 -15.8(2) . .
